data_7200917
loop_
_publ_author_name
'Imai, Yoshitane'
'Kinuta, Takafumi'
'Nagasaki, Keiko'
'Harada, Takunori'
'Sato, Tomohiro'
'Tajima, Nobuo'
'Sasaki, Yoh'
'Kuroda, Reiko'
'Matsubara, Yoshio'

_publ_section_title
;
 Conformational and color polymorphism of achiral
 2-methyl-3-(2-naphthalenylthio)-1,4-naphthalenedione
;
_journal_issue 7
_journal_name_full CrystEngComm
_journal_page_first 1223
_journal_paper_doi 10.1039/b900806c
_journal_volume 11
_journal_year 2009
_chemical_formula_sum 'C21 H14 O2 S'
_chemical_formula_weight 330.38
_chemical_name_systematic
;
?
;
_space_group_IT_number 9
_symmetry_cell_setting monoclinic
_symmetry_space_group_name_Hall 'C -2yc'
_symmetry_space_group_name_H-M 'C 1 c 1'
_atom_sites_solution_hydrogens geom
_atom_sites_solution_primary direct
_atom_sites_solution_secondary difmap
_audit_creation_method SHELXL-97
_cell_angle_alpha 90.00
_cell_angle_beta 95.969(2)
_cell_angle_gamma 90.00
_cell_formula_units_Z 4
_cell_length_a 22.763(3)
_cell_length_b 4.9872(5)
_cell_length_c 13.6097(15)
_cell_measurement_reflns_used 2715
_cell_measurement_temperature 120(2)
_cell_measurement_theta_max 27.15
_cell_measurement_theta_min 1.80
_cell_volume 1536.6(3)
_computing_cell_refinement 'Bruker SAINT'
_computing_data_collection 'Bruker SAMRT'
_computing_data_reduction 'Bruker SAINT'
_computing_structure_refinement 'SHELXL-97 (Sheldrick, 1997)'
_computing_structure_solution 'SHELXS-97 (Sheldrick, 1997)'
_diffrn_ambient_temperature 120(2)
_diffrn_measured_fraction_theta_full 0.969
_diffrn_measured_fraction_theta_max 0.969
_diffrn_measurement_device_type 'CCD area detector'
_diffrn_measurement_method '\w scans'
_diffrn_radiation_monochromator graphite
_diffrn_radiation_source 'fine-focus sealed tube'
_diffrn_radiation_type MoK\a
_diffrn_radiation_wavelength 0.71073
_diffrn_reflns_av_R_equivalents 0.0186
_diffrn_reflns_av_sigmaI/netI 0.0317
_diffrn_reflns_limit_h_max 28
_diffrn_reflns_limit_h_min -29
_diffrn_reflns_limit_k_max 6
_diffrn_reflns_limit_k_min -6
_diffrn_reflns_limit_l_max 17
_diffrn_reflns_limit_l_min -15
_diffrn_reflns_number 6362
_diffrn_reflns_theta_full 27.85
_diffrn_reflns_theta_max 27.85
_diffrn_reflns_theta_min 1.80
_exptl_absorpt_coefficient_mu 0.221
_exptl_absorpt_correction_T_max 0.9783
_exptl_absorpt_correction_T_min 0.8977
_exptl_absorpt_correction_type empirical
_exptl_absorpt_process_details 'Bruker SADABS'
_exptl_crystal_colour red
_exptl_crystal_density_diffrn 1.428
_exptl_crystal_density_method 'not measured'
_exptl_crystal_description needle
_exptl_crystal_F_000 688
_exptl_crystal_size_max 0.50
_exptl_crystal_size_mid 0.15
_exptl_crystal_size_min 0.10
_refine_diff_density_max 0.402
_refine_diff_density_min -0.267
_refine_diff_density_rms 0.052
_refine_ls_abs_structure_details 'Flack H D (1983), Acta Cryst. A39, 876-881'
_refine_ls_abs_structure_Flack 0.358(208)
_refine_ls_extinction_method none
_refine_ls_goodness_of_fit_ref 1.062
_refine_ls_hydrogen_treatment constr
_refine_ls_matrix_type full
_refine_ls_number_parameters 200
_refine_ls_number_reflns 3232
_refine_ls_number_restraints 138
_refine_ls_restrained_S_all 1.077
_refine_ls_R_factor_all 0.0561
_refine_ls_R_factor_gt 0.0472
_refine_ls_shift/su_max 0.000
_refine_ls_shift/su_mean 0.000
_refine_ls_structure_factor_coef Fsqd
_refine_ls_weighting_details 'calc w=1/[\s^2^(Fo^2^)+(0.0644P)^2^+0.9320P] where P=(Fo^2^+2Fc^2^)/3'
_refine_ls_weighting_scheme calc
_refine_ls_wR_factor_gt 0.1192
_refine_ls_wR_factor_ref 0.1259
_reflns_number_gt 2712
_reflns_number_total 3232
_reflns_threshold_expression >2sigma(I)
_cod_data_source_file b900806c.txt
_cod_data_source_block imai89_1
_cod_depositor_comments
;
The following automatic conversions were performed:
'_symmetry_cell_setting' value 'Monoclinic' changed to 'monoclinic'
according to '/home/saulius/struct/CIF-dictionaries/cif_core.dic'
dictionary named 'cif_core.dic' version 2.4.1 from 2010-06-29.

Automatic conversion script
Id: cif_fix_enum 1527 2010-12-29 10:47:43Z saulius 
;
_cod_original_sg_symbol_H-M Cc
_cod_database_code 7200917

loop_
_symmetry_equiv_pos_as_xyz
'x, y, z'
'x, -y, z+1/2'
'x+1/2, y+1/2, z'
'x+1/2, -y+1/2, z+1/2'

loop_
_atom_site_label
_atom_site_type_symbol
_atom_site_fract_x
_atom_site_fract_y
_atom_site_fract_z
_atom_site_U_iso_or_equiv
_atom_site_adp_type
_atom_site_occupancy
_atom_site_symmetry_multiplicity
_atom_site_calc_flag
_atom_site_refinement_flags
_atom_site_disorder_assembly
_atom_site_disorder_group
C1 C 0.3765(3) 0.0794(13) 0.0253(5) 0.013(2) Uiso 0.50 1 d PD A 1
C2 C 0.4072(2) -0.1182(11) -0.0332(4) 0.0153(16) Uiso 0.50 1 d PD A 1
C3 C 0.3935(3) -0.1463(12) -0.1306(4) 0.0175(17) Uiso 0.50 1 d PD A 1
C4 C 0.3460(3) 0.0130(13) -0.1855(4) 0.0176(16) Uiso 0.50 1 d PD A 1
C5 C 0.2685(3) 0.3733(16) -0.1768(5) 0.0216(18) Uiso 0.50 1 d PD A 1
H5 H 0.2561 0.3509 -0.2451 0.026 Uiso 0.50 1 calc PR A 1
C6 C 0.2416(4) 0.5654(18) -0.1231(6) 0.024(2) Uiso 0.50 1 d PD A 1
H6 H 0.2114 0.6740 -0.1559 0.029 Uiso 0.50 1 calc PR A 1
C7 C 0.2574(4) 0.604(2) -0.0235(6) 0.035(3) Uiso 0.50 1 d PD A 1
H7 H 0.2387 0.7369 0.0123 0.042 Uiso 0.50 1 calc PR A 1
C8 C 0.3015(5) 0.442(2) 0.0227(8) 0.040(4) Uiso 0.50 1 d PD A 1
H8 H 0.3129 0.4647 0.0913 0.048 Uiso 0.50 1 calc PR A 1
C9 C 0.3300(4) 0.2441(19) -0.0295(6) 0.022(3) Uiso 0.50 1 d PD A 1
C10 C 0.3137(3) 0.2125(13) -0.1318(4) 0.0164(17) Uiso 0.50 1 d PD A 1
O1 O 0.3869(2) 0.0871(13) 0.1147(4) 0.0276(13) Uiso 0.50 1 d PD A 1
S2 S 0.45791(8) -0.3314(5) 0.03409(15) 0.0223(2) Uani 0.50 1 d PD A 1
C3M C 0.4228(3) -0.3326(13) -0.1979(5) 0.0180(17) Uiso 0.50 1 d PD A 1
H3M1 H 0.4635 -0.3677 -0.1698 0.027 Uiso 0.50 1 calc PR A 1
H3M2 H 0.4232 -0.2491 -0.2630 0.027 Uiso 0.50 1 calc PR A 1
H3M3 H 0.4009 -0.5018 -0.2046 0.027 Uiso 0.50 1 calc PR A 1
O4 O 0.3307(3) -0.0100(11) -0.2724(4) 0.0309(14) Uiso 0.50 1 d PD A 1
C11 C 0.5366(3) 0.0833(15) 0.0159(6) 0.025(2) Uiso 0.50 1 d PD A 1
H11 H 0.5224 0.0877 -0.0522 0.029 Uiso 0.50 1 calc PR A 1
C12 C 0.5133(2) -0.0962(11) 0.0779(5) 0.0154(17) Uiso 0.50 1 d PD A 1
C13 C 0.5323(3) -0.0876(17) 0.1803(5) 0.0205(17) Uiso 0.50 1 d PD A 1
H13 H 0.5132 -0.1951 0.2250 0.025 Uiso 0.50 1 calc PR A 1
C14 C 0.5782(3) 0.0760(15) 0.2145(5) 0.024(2) Uiso 0.50 1 d PD A 1
H14 H 0.5937 0.0626 0.2819 0.028 Uiso 0.50 1 calc PR A 1
C15 C 0.6488(4) 0.4464(18) 0.1844(6) 0.028(2) Uiso 0.50 1 d PD A 1
H15 H 0.6655 0.4542 0.2512 0.034 Uiso 0.50 1 calc PR A 1
C16 C 0.6683(4) 0.6149(19) 0.1135(6) 0.027(2) Uiso 0.50 1 d PD A 1
H16 H 0.6985 0.7406 0.1338 0.032 Uiso 0.50 1 calc PR A 1
C17 C 0.6458(4) 0.6102(17) 0.0128(6) 0.026(2) Uiso 0.50 1 d PD A 1
H17 H 0.6612 0.7274 -0.0331 0.031 Uiso 0.50 1 calc PR A 1
C18 C 0.6014(4) 0.4348(16) -0.0175(6) 0.019(3) Uiso 0.50 1 d PD A 1
H18 H 0.5845 0.4294 -0.0843 0.022 Uiso 0.50 1 calc PR A 1
C19 C 0.5819(3) 0.2625(14) 0.0542(5) 0.016(2) Uiso 0.50 1 d PD A 1
C20 C 0.6034(3) 0.2632(14) 0.1539(4) 0.0125(16) Uiso 0.50 1 d PD A 1
C21 C 0.5305(3) 0.0716(13) -0.0078(5) 0.016(2) Uiso 0.50 1 d PD B 2
C22 C 0.5012(2) -0.1236(12) 0.0526(5) 0.0214(19) Uiso 0.50 1 d PD B 2
C23 C 0.5151(3) -0.1447(13) 0.1515(4) 0.0184(17) Uiso 0.50 1 d PD B 2
C24 C 0.5616(3) 0.0297(15) 0.2016(5) 0.0194(18) Uiso 0.50 1 d PD B 2
C25 C 0.6368(4) 0.3854(18) 0.1882(6) 0.026(2) Uiso 0.50 1 d PD B 2
H25 H 0.6463 0.3621 0.2573 0.032 Uiso 0.50 1 calc PR B 2
C26 C 0.6675(4) 0.572(2) 0.1393(7) 0.031(2) Uiso 0.50 1 d PD B 2
H26 H 0.6991 0.6714 0.1727 0.037 Uiso 0.50 1 calc PR B 2
C27 C 0.6507(3) 0.6103(16) 0.0403(6) 0.019(2) Uiso 0.50 1 d PD B 2
H27 H 0.6692 0.7448 0.0049 0.022 Uiso 0.50 1 calc PR B 2
C28 C 0.6072(4) 0.4542(18) -0.0071(7) 0.022(3) Uiso 0.50 1 d PD B 2
H28 H 0.5974 0.4843 -0.0758 0.026 Uiso 0.50 1 calc PR B 2
C29 C 0.5754(3) 0.2496(15) 0.0381(5) 0.018(2) Uiso 0.50 1 d PD B 2
C30 C 0.5921(3) 0.2297(14) 0.1392(5) 0.0170(18) Uiso 0.50 1 d PD B 2
O21 O 0.5159(2) 0.0969(12) -0.0964(4) 0.0240(12) Uiso 0.50 1 d PD B 2
S22 S 0.44791(8) -0.3312(5) -0.01341(15) 0.0223(2) Uani 0.50 1 d PD B 2
C23M C 0.4840(4) -0.3354(17) 0.2139(6) 0.035(2) Uiso 0.50 1 d PD B 2
H23A H 0.4594 -0.4581 0.1711 0.053 Uiso 0.50 1 calc PR B 2
H23B H 0.4591 -0.2341 0.2552 0.053 Uiso 0.50 1 calc PR B 2
H23C H 0.5133 -0.4386 0.2562 0.053 Uiso 0.50 1 calc PR B 2
O24 O 0.5737(3) 0.0166(11) 0.2914(4) 0.0327(15) Uiso 0.50 1 d PD B 2
C31 C 0.3705(4) 0.0822(17) 0.0054(7) 0.021(3) Uiso 0.50 1 d PD B 2
H31 H 0.3835 0.0690 0.0739 0.025 Uiso 0.50 1 calc PR B 2
C32 C 0.3961(3) -0.0875(13) -0.0607(5) 0.0173(17) Uiso 0.50 1 d PD B 2
C33 C 0.3744(3) -0.0891(15) -0.1596(5) 0.0157(15) Uiso 0.50 1 d PD B 2
H33 H 0.3896 -0.2127 -0.2036 0.019 Uiso 0.50 1 calc PR B 2
C34 C 0.3310(3) 0.0879(14) -0.1938(5) 0.0132(14) Uiso 0.50 1 d PD B 2
H34 H 0.3175 0.0930 -0.2622 0.016 Uiso 0.50 1 calc PR B 2
C35 C 0.2615(3) 0.4493(15) -0.1625(5) 0.0125(14) Uiso 0.50 1 d PD B 2
H35 H 0.2478 0.4507 -0.2308 0.015 Uiso 0.50 1 calc PR B 2
C36 C 0.2384(3) 0.6238(16) -0.1012(5) 0.0163(17) Uiso 0.50 1 d PD B 2
H36 H 0.2084 0.7461 -0.1258 0.020 Uiso 0.50 1 calc PR B 2
C37 C 0.2597(3) 0.6214(15) 0.0011(6) 0.0130(17) Uiso 0.50 1 d PD B 2
H37 H 0.2434 0.7435 0.0446 0.016 Uiso 0.50 1 calc PR B 2
C38 C 0.3027(3) 0.4485(15) 0.0380(6) 0.0084(19) Uiso 0.50 1 d PD B 2
H38 H 0.3161 0.4497 0.1065 0.010 Uiso 0.50 1 calc PR B 2
C39 C 0.3267(4) 0.2703(17) -0.0254(6) 0.010(2) Uiso 0.50 1 d PD B 2
C40 C 0.3058(4) 0.2650(17) -0.1270(6) 0.022(2) Uiso 0.50 1 d PD B 2

loop_
_atom_site_aniso_label
_atom_site_aniso_U_11
_atom_site_aniso_U_22
_atom_site_aniso_U_33
_atom_site_aniso_U_23
_atom_site_aniso_U_13
_atom_site_aniso_U_12
S2 0.0227(4) 0.0159(2) 0.0278(5) 0.0019(13) 0.0003(4) -0.0014(7)
S22 0.0227(4) 0.0159(2) 0.0278(5) 0.0019(13) 0.0003(4) -0.0014(7)

loop_
_atom_type_symbol
_atom_type_description
_atom_type_scat_dispersion_real
_atom_type_scat_dispersion_imag
_atom_type_scat_source
C C 0.0033 0.0016 'International Tables Vol C Tables 4.2.6.8 and 6.1.1.4'
H H 0.0000 0.0000 'International Tables Vol C Tables 4.2.6.8 and 6.1.1.4'
O O 0.0106 0.0060 'International Tables Vol C Tables 4.2.6.8 and 6.1.1.4'
S S 0.1246 0.1234 'International Tables Vol C Tables 4.2.6.8 and 6.1.1.4'

loop_
_geom_angle_atom_site_label_1
_geom_angle_atom_site_label_2
_geom_angle_atom_site_label_3
_geom_angle
_geom_angle_site_symmetry_1
_geom_angle_site_symmetry_3
_geom_angle_publ_flag
O1 C1 C9 122.8(6) . . ?
O1 C1 C2 120.2(6) . . ?
C9 C1 C2 116.8(6) . . ?
C3 C2 C1 121.7(5) . . ?
C3 C2 S2 121.8(4) . . ?
C1 C2 S2 116.3(4) . . ?
C2 C3 C4 121.9(5) . . ?
C2 C3 C3M 126.4(5) . . ?
C4 C3 C3M 111.7(5) . . ?
O4 C4 C10 116.3(6) . . ?
O4 C4 C3 124.5(6) . . ?
C10 C4 C3 119.2(5) . . ?
C6 C5 C10 120.8(6) . . ?
C7 C6 C5 122.1(7) . . ?
C6 C7 C8 117.8(8) . . ?
C7 C8 C9 121.9(9) . . ?
C8 C9 C10 119.1(7) . . ?
C8 C9 C1 118.5(7) . . ?
C10 C9 C1 122.4(6) . . ?
C5 C10 C9 118.4(6) . . ?
C5 C10 C4 123.6(6) . . ?
C9 C10 C4 118.0(6) . . ?
C2 S2 C12 100.4(3) . . ?
C12 C11 C19 119.7(7) . . ?
C11 C12 C13 119.2(6) . . ?
C11 C12 S2 121.9(5) . . ?
C13 C12 S2 118.8(5) . . ?
C14 C13 C12 119.8(6) . . ?
C13 C14 C20 122.6(7) . . ?
C16 C15 C20 117.8(7) . . ?
C15 C16 C17 123.7(7) . . ?
C18 C17 C16 119.1(8) . . ?
C17 C18 C19 117.3(7) . . ?
C20 C19 C18 124.7(6) . . ?
C20 C19 C11 121.8(6) . . ?
C18 C19 C11 113.6(6) . . ?
C19 C20 C14 116.5(6) . . ?
C19 C20 C15 117.4(6) . . ?
C14 C20 C15 126.1(6) . . ?
O21 C21 C29 118.0(6) . . ?
O21 C21 C22 121.6(6) . . ?
C29 C21 C22 120.3(6) . . ?
C23 C22 C21 122.1(6) . . ?
C23 C22 S22 122.5(5) . . ?
C21 C22 S22 115.4(5) . . ?
C22 C23 C24 119.6(6) . . ?
C22 C23 C23M 122.5(6) . . ?
C24 C23 C23M 117.9(6) . . ?
O24 C24 C23 120.3(6) . . ?
O24 C24 C30 121.5(7) . . ?
C23 C24 C30 118.2(6) . . ?
C26 C25 C30 121.8(8) . . ?
C27 C26 C25 117.6(8) . . ?
C28 C27 C26 119.9(8) . . ?
C27 C28 C29 125.4(8) . . ?
C30 C29 C28 112.2(7) . . ?
C30 C29 C21 119.4(6) . . ?
C28 C29 C21 128.4(7) . . ?
C29 C30 C25 123.0(7) . . ?
C29 C30 C24 120.3(6) . . ?
C25 C30 C24 116.8(6) . . ?
C32 S22 C22 100.3(3) . . ?
C39 C31 C32 122.8(8) . . ?
C33 C32 C31 119.8(6) . . ?
C33 C32 S22 120.5(5) . . ?
C31 C32 S22 119.1(5) . . ?
C34 C33 C32 119.9(6) . . ?
C33 C34 C40 120.3(6) . . ?
C36 C35 C40 121.3(6) . . ?
C35 C36 C37 118.9(6) . . ?
C38 C37 C36 121.6(7) . . ?
C37 C38 C39 119.4(8) . . ?
C38 C39 C31 123.8(7) . . ?
C38 C39 C40 120.3(7) . . ?
C31 C39 C40 115.8(8) . . ?
C35 C40 C39 118.5(6) . . ?
C35 C40 C34 120.2(6) . . ?
C39 C40 C34 121.2(7) . . ?

loop_
_geom_bond_atom_site_label_1
_geom_bond_atom_site_label_2
_geom_bond_distance
_geom_bond_site_symmetry_2
_geom_bond_publ_flag
C1 O1 1.216(6) . ?
C1 C9 1.480(7) . ?
C1 C2 1.486(6) . ?
C2 C3 1.337(6) . ?
C2 S2 1.755(6) . ?
C3 C4 1.479(6) . ?
C3 C3M 1.509(6) . ?
C4 O4 1.203(6) . ?
C4 C10 1.476(6) . ?
C5 C6 1.386(7) . ?
C5 C10 1.393(6) . ?
C6 C7 1.379(7) . ?
C7 C8 1.387(8) . ?
C8 C9 1.411(7) . ?
C9 C10 1.412(7) . ?
S2 C12 1.779(6) . ?
C11 C12 1.373(6) . ?
C11 C19 1.422(7) . ?
C12 C13 1.415(6) . ?
C13 C14 1.369(7) . ?
C14 C20 1.407(6) . ?
C15 C16 1.386(6) . ?
C15 C20 1.410(7) . ?
C16 C17 1.412(7) . ?
C17 C18 1.367(7) . ?
C18 C19 1.407(7) . ?
C19 C20 1.394(6) . ?
C21 O21 1.223(7) . ?
C21 C29 1.446(8) . ?
C21 C22 1.477(7) . ?
C22 C23 1.354(8) . ?
C22 S22 1.767(7) . ?
C23 C24 1.481(8) . ?
C23 C23M 1.500(8) . ?
C24 O24 1.226(7) . ?
C24 C30 1.524(8) . ?
C25 C26 1.378(9) . ?
C25 C30 1.393(8) . ?
C26 C27 1.375(9) . ?
C27 C28 1.366(9) . ?
C28 C29 1.427(10) . ?
C29 C30 1.393(9) . ?
S22 C32 1.768(6) . ?
C31 C39 1.402(9) . ?
C31 C32 1.404(8) . ?
C32 C33 1.385(7) . ?
C33 C34 1.370(7) . ?
C34 C40 1.429(8) . ?
C35 C36 1.351(7) . ?
C35 C40 1.412(8) . ?
C36 C37 1.426(8) . ?
C37 C38 1.360(8) . ?
C38 C39 1.390(10) . ?
C39 C40 1.415(9) . ?
